data_2016671
loop_
_publ_author_name
'Corr\^ea, Rodrigo S.'
'Martins, Felipe T.'
'Ellena, Javier'
'Santos, Marcelo H. dos'
'Doriguetto, Antonio C.'

_publ_section_title
;
 Hydrogen bonding in 2-(2-oxothiazolidin-3-yl)-4,5-dihydrothiazolium
 hydrogen sulfate monohydrate
;
_journal_coeditor_code GD3216
_journal_issue 7
_journal_name_full 'Acta Crystallographica Section C'
_journal_page_first o395
_journal_page_last o397
_journal_paper_doi 10.1107/S0108270108017502
_journal_volume 64
_journal_year 2008
_chemical_formula_iupac 'C6 H9 N2 O S2 + , H O4 S - , H2 O'
_chemical_formula_moiety 'C6 H9 N2 O S2 + , H O4 S - , H2 O'
_chemical_formula_sum 'C6 H12 N2 O6 S3'
_chemical_formula_weight 304.36
_chemical_name_systematic
;
2-(2-oxothiazolidin-3-yl)-4,5-dihydrothiazolium
hydrogen sulfate monohydrate
;
_space_group_IT_number 19
_symmetry_cell_setting orthorhombic
_symmetry_space_group_name_Hall 'P 2ac 2ab'
_symmetry_space_group_name_H-M 'P 21 21 21'
_audit_creation_method 'WinGX routine CIF_UPDATE'
_cell_angle_alpha 90
_cell_angle_beta 90
_cell_angle_gamma 90
_cell_formula_units_Z 4
_cell_length_a 5.8508(2)
_cell_length_b 13.0999(4)
_cell_length_c 15.4187(5)
_cell_measurement_reflns_used 10761
_cell_measurement_temperature 294
_cell_measurement_theta_max 27.485
_cell_measurement_theta_min 2.91
_cell_volume 1181.76(7)
_computing_cell_refinement 'SCALEPACK (Otwinowski & Minor, 1997)'
_computing_data_collection 'COLLECT (Nonius, 2000)'
_computing_data_reduction
;
DENZO (Otwinowski & Minor, 1997) and SCALEPACK (Otwinowski & Minor,
1997)
;
_computing_molecular_graphics
;
ORTEP-3 for Windows (Farrugia, 1997) and Mercury (Macrae <i>et al.</i>,
2006)
;
_computing_publication_material 'WinGX (Farrugia, 1999)'
_computing_structure_refinement 'SHELXL97 (Sheldrick, 2008)'
_computing_structure_solution 'SHELXS97 (Sheldrick, 2008)'
_diffrn_measured_fraction_theta_full 0.997
_diffrn_measured_fraction_theta_max 0.997
_diffrn_measurement_device '95mm CCD camera on \k-goniostat'
_diffrn_measurement_device_type 'Nonius KappaCCD'
_diffrn_measurement_method CCD
_diffrn_radiation_type MoK\a
_diffrn_radiation_wavelength 0.71073
_diffrn_reflns_av_R_equivalents 0.0561
_diffrn_reflns_limit_h_max 7
_diffrn_reflns_limit_h_min -7
_diffrn_reflns_limit_k_max 16
_diffrn_reflns_limit_k_min -16
_diffrn_reflns_limit_l_max 19
_diffrn_reflns_limit_l_min -18
_diffrn_reflns_number 14972
_diffrn_reflns_theta_full 27.45
_diffrn_reflns_theta_max 27.45
_diffrn_reflns_theta_min 3.07
_exptl_absorpt_coefficient_mu 0.645
_exptl_absorpt_correction_T_max 0.9660
_exptl_absorpt_correction_T_min 0.8782
_exptl_absorpt_correction_type analytical
_exptl_absorpt_process_details '(Alcock, 1970)'
_exptl_crystal_colour colourless
_exptl_crystal_density_diffrn 1.711
_exptl_crystal_density_method 'not measured'
_exptl_crystal_description needle
_exptl_crystal_F_000 632
_exptl_crystal_size_max 0.138
_exptl_crystal_size_mid 0.046
_exptl_crystal_size_min 0.033
_refine_diff_density_max 0.251
_refine_diff_density_min -0.43
_refine_ls_abs_structure_details 'Flack (1983), with 1126 Friedel pairs'
_refine_ls_abs_structure_Flack -0.04(10)
_refine_ls_extinction_method none
_refine_ls_goodness_of_fit_ref 1.03
_refine_ls_hydrogen_treatment constr
_refine_ls_matrix_type full
_refine_ls_number_parameters 158
_refine_ls_number_reflns 2712
_refine_ls_number_restraints 0
_refine_ls_restrained_S_all 1.03
_refine_ls_R_factor_gt 0.0396
_refine_ls_shift/su_max 0
_refine_ls_structure_factor_coef Fsqd
_refine_ls_weighting_details 'calc w = 1/[\s^2^(Fo^2^)+(0.0645P)^2^+0.1721P] where P=(Fo^2^+2Fc^2^)/3'
_refine_ls_weighting_scheme calc
_refine_ls_wR_factor_ref 0.106
_reflns_number_gt 2266
_reflns_number_total 2712
_reflns_threshold_expression I>2\s(I)
_cod_data_source_file gd3216.cif
_cod_data_source_block I
_cod_original_cell_volume 1181.84(7)
_cod_database_code 2016671
_cod_database_fobs_code 2016671

loop_
_symmetry_equiv_pos_as_xyz
'x, y, z'
'-x+1/2, -y, z+1/2'
'x+1/2, -y+1/2, -z'
'-x, y+1/2, -z+1/2'

loop_
_atom_site_type_symbol
_atom_site_label
_atom_site_fract_x
_atom_site_fract_y
_atom_site_fract_z
_atom_site_U_iso_or_equiv
_atom_site_adp_type
_atom_site_calc_flag
_atom_site_refinement_flags
_atom_site_occupancy
C C1 -0.2155(5) 0.67390(19) 0.06591(18) 0.0387(6) Uani d . 1
C C2 0.0215(7) 0.6715(3) 0.2066(2) 0.0718(12) Uani d . 1
H H2A 0.1208 0.7213 0.2339 0.086 Uiso calc R 1
H H2B -0.0198 0.6207 0.2496 0.086 Uiso calc R 1
C C3 0.1430(5) 0.6217(2) 0.13284(18) 0.0446(6) Uani d . 1
H H3A 0.2773 0.661 0.1173 0.054 Uiso calc R 1
H H3B 0.1917 0.5536 0.1494 0.054 Uiso calc R 1
C C4 0.0405(5) 0.5646(2) -0.01473(17) 0.0352(5) Uani d . 1
C C5 0.0866(7) 0.4898(3) -0.1634(2) 0.0620(9) Uani d . 1
H H5A 0.0146 0.4317 -0.1911 0.074 Uiso calc R 1
H H5B 0.1587 0.531 -0.208 0.074 Uiso calc R 1
C C6 0.2599(7) 0.4543(3) -0.1011(2) 0.0725(11) Uani d . 1
H H6A 0.2413 0.3818 -0.0903 0.087 Uiso calc R 1
H H6B 0.4121 0.4657 -0.1241 0.087 Uiso calc R 1
N N1 -0.0136(4) 0.61595(17) 0.05889(14) 0.0347(5) Uani d . 1
N N2 0.2291(4) 0.51180(18) -0.02068(16) 0.0438(5) Uani d . 1
H H2 0.3291 0.5109 0.0202 0.053 Uiso calc R 1
O O1 -0.3565(4) 0.68092(16) 0.00813(14) 0.0506(5) Uani d . 1
S S1 -0.23042(15) 0.73305(6) 0.16645(5) 0.0558(2) Uani d . 1
S S2 -0.12763(14) 0.56517(6) -0.10671(5) 0.0469(2) Uani d . 1
O O1W 0.2293(5) 0.2342(2) 0.09439(17) 0.0673(7) Uani d G 1
H H1W 0.1245 0.2783 0.0871 0.101 Uiso d G 1
H H2W 0.2854 0.2204 0.045 0.101 Uiso d G 1
O O2 0.5575(5) 0.46676(19) 0.10722(19) 0.0703(7) Uani d . 1
O O3 0.5760(5) 0.3030(2) 0.17587(18) 0.0719(8) Uani d . 1
H H3 0.4769 0.2847 0.1416 0.108 Uiso calc R 1
O O4 0.8613(5) 0.42366(18) 0.20498(16) 0.0662(7) Uani d . 1
O O5 0.8428(5) 0.3492(2) 0.06472(18) 0.0786(8) Uani d . 1
S S3 0.71458(12) 0.39105(5) 0.13578(5) 0.03976(18) Uani d . 1

loop_
_atom_site_aniso_label
_atom_site_aniso_U_11
_atom_site_aniso_U_22
_atom_site_aniso_U_33
_atom_site_aniso_U_12
_atom_site_aniso_U_13
_atom_site_aniso_U_23
C1 0.0363(13) 0.0374(13) 0.0423(14) 0.0025(11) 0.0022(12) 0.0058(11)
C2 0.071(2) 0.094(3) 0.050(2) 0.030(2) -0.0205(19) -0.0260(19)
C3 0.0367(14) 0.0571(17) 0.0401(14) 0.0013(13) -0.0074(12) -0.0013(13)
C4 0.0349(13) 0.0351(11) 0.0355(13) -0.0031(11) 0.0027(10) 0.0045(11)
C5 0.080(3) 0.061(2) 0.0454(18) 0.0045(19) 0.0001(18) -0.0097(15)
C6 0.057(2) 0.096(3) 0.064(2) 0.016(2) -0.0003(19) -0.035(2)
N1 0.0331(11) 0.0379(10) 0.0331(11) 0.0028(10) -0.0025(9) -0.0001(9)
N2 0.0389(13) 0.0493(12) 0.0433(13) 0.0051(11) -0.0019(11) -0.0060(10)
O1 0.0403(11) 0.0622(13) 0.0493(11) 0.0118(10) -0.0048(10) 0.0090(9)
S1 0.0577(5) 0.0596(4) 0.0502(4) 0.0164(4) 0.0034(4) -0.0093(4)
S2 0.0447(4) 0.0593(4) 0.0368(3) -0.0016(4) -0.0054(3) -0.0001(3)
O1W 0.0518(14) 0.0804(17) 0.0697(15) 0.0044(13) -0.0074(13) -0.0120(14)
O2 0.0630(15) 0.0595(14) 0.0884(19) 0.0233(12) -0.0160(14) 0.0126(14)
O3 0.0696(17) 0.0795(16) 0.0666(15) -0.0310(14) -0.0173(13) 0.0333(14)
O4 0.0704(16) 0.0734(16) 0.0548(13) -0.0134(14) -0.0217(13) 0.0004(12)
O5 0.0621(15) 0.112(2) 0.0614(15) 0.0206(16) 0.0112(13) -0.0203(15)
S3 0.0382(3) 0.0425(3) 0.0386(3) 0.0025(3) -0.0001(3) 0.0046(3)

loop_
_atom_type_symbol
_atom_type_description
_atom_type_scat_dispersion_real
_atom_type_scat_dispersion_imag
_atom_type_scat_source
C C 0.0033 0.0016 'International Tables Vol C Tables 4.2.6.8 and 6.1.1.4'
H H 0 0 'International Tables Vol C Tables 4.2.6.8 and 6.1.1.4'
N N 0.0061 0.0033 'International Tables Vol C Tables 4.2.6.8 and 6.1.1.4'
O O 0.0106 0.006 'International Tables Vol C Tables 4.2.6.8 and 6.1.1.4'
S S 0.1246 0.1234 'International Tables Vol C Tables 4.2.6.8 and 6.1.1.4'

loop_
_exptl_crystal_face_index_h
_exptl_crystal_face_index_k
_exptl_crystal_face_index_l
_exptl_crystal_face_perp_dist
0 0 1 0.027
0 0 -1 0.038
1 0 0 0.150
-1 1 0 0.126
0 -1 1 0.041
0 1 -1 0.050

loop_
_geom_angle_atom_site_label_1
_geom_angle_atom_site_label_2
_geom_angle_atom_site_label_3
_geom_angle
O1 C1 N1 123.6(3)
O1 C1 S1 125.9(2)
N1 C1 S1 110.6(2)
C3 C2 S1 109.0(2)
C3 C2 H2A 109.9
S1 C2 H2A 109.9
C3 C2 H2B 109.9
S1 C2 H2B 109.9
H2A C2 H2B 108.3
N1 C3 C2 108.5(2)
N1 C3 H3A 110
C2 C3 H3A 110
N1 C3 H3B 110
C2 C3 H3B 110
H3A C3 H3B 108.4
N2 C4 N1 121.2(2)
N2 C4 S2 115.2(2)
N1 C4 S2 123.5(2)
C6 C5 S2 109.4(2)
C6 C5 H5A 109.8
S2 C5 H5A 109.8
C6 C5 H5B 109.8
S2 C5 H5B 109.8
H5A C5 H5B 108.2
N2 C6 C5 107.8(3)
N2 C6 H6A 110.1
C5 C6 H6A 110.1
N2 C6 H6B 110.1
C5 C6 H6B 110.1
H6A C6 H6B 108.5
C4 N1 C1 121.8(2)
C4 N1 C3 122.1(2)
C1 N1 C3 115.9(2)
C4 N2 C6 115.9(3)
C4 N2 H2 122.1
C6 N2 H2 122.1
C1 S1 C2 93.79(14)
C4 S2 C5 90.00(15)
H1W O1W H2W 107.7
S3 O3 H3 109.5
O2 S3 O4 114.16(15)
O2 S3 O5 111.56(18)
O4 S3 O5 111.63(17)
O2 S3 O3 107.84(16)
O4 S3 O3 103.87(14)
O5 S3 O3 107.19(18)

loop_
_geom_bond_atom_site_label_1
_geom_bond_atom_site_label_2
_geom_bond_distance
C1 O1 1.218(3)
C1 N1 1.408(3)
C1 S1 1.735(3)
C2 C3 1.491(4)
C2 S1 1.791(4)
C2 H2A 0.97
C2 H2B 0.97
C3 N1 1.464(3)
C3 H3A 0.97
C3 H3B 0.97
C4 N2 1.306(4)
C4 N1 1.357(3)
C4 S2 1.726(3)
C5 C6 1.473(5)
C5 S2 1.819(4)
C5 H5A 0.97
C5 H5B 0.97
C6 N2 1.462(4)
C6 H6A 0.97
C6 H6B 0.97
N2 H2 0.86
O1W H1W 0.85
O1W H2W 0.8494
O2 S3 1.422(2)
O3 S3 1.539(2)
O3 H3 0.82
O4 S3 1.435(2)
O5 S3 1.437(3)

loop_
_geom_hbond_atom_site_label_D
_geom_hbond_atom_site_label_H
_geom_hbond_atom_site_label_A
_geom_hbond_site_symmetry_A
_geom_hbond_distance_DH
_geom_hbond_distance_HA
_geom_hbond_distance_DA
_geom_hbond_angle_DHA
_geom_hbond_publ_flag
O1W H1W O5 1_455 0.85 1.92 2.755(4) 166 y
N2 H2 O2 . 0.86 1.98 2.816(4) 164 y
O1W H2W O5 3_455 0.85 1.95 2.766(4) 161 y
O3 H3 O1W . 0.82 1.75 2.550(4) 164 y

loop_
_geom_torsion_atom_site_label_1
_geom_torsion_atom_site_label_2
_geom_torsion_atom_site_label_3
_geom_torsion_atom_site_label_4
_geom_torsion
S1 C2 C3 N1 -15.3(4)
S2 C5 C6 N2 -13.4(4)
N2 C4 N1 C1 179.4(2)
S2 C4 N1 C1 0.5(3)
N2 C4 N1 C3 4.8(4)
S2 C4 N1 C3 -174.1(2)
O1 C1 N1 C4 1.3(4)
S1 C1 N1 C4 -178.19(19)
O1 C1 N1 C3 176.2(3)
S1 C1 N1 C3 -3.2(3)
C2 C3 N1 C4 -172.8(3)
C2 C3 N1 C1 12.3(4)
N1 C4 N2 C6 175.9(3)
S2 C4 N2 C6 -5.1(4)
C5 C6 N2 C4 12.2(4)
O1 C1 S1 C2 175.2(3)
N1 C1 S1 C2 -5.4(2)
C3 C2 S1 C1 12.2(3)
N2 C4 S2 C5 -2.8(2)
N1 C4 S2 C5 176.1(2)
C6 C5 S2 C4 9.6(3)

loop_
_cod_related_entry_id
_cod_related_entry_database
_cod_related_entry_code
1 ChemSpider 30654110
